data_7059486
loop_
_publ_author_name
'Favarin, Lis R. V.'
'Laranjeira, G. B.'
'Teixeira, Cristiane F. A.'
'Silva, Heveline'
'Micheletti, A. C.'
'Pizzuti, Lucas'
'Machulek J\'unior, Amilcar'
'Caires, Anderson R. L.'
'Deflon, Victor M.'
'Pesci, Rafaela B. P.'
'Rocha, C. N. Lima'
'Correa, J. R.'
'Pinto, L. M. C.'
'Casagrande, Gleison Ant\^onio'

_publ_section_title
;
 Harvesting greenish blue luminescence in gold(i) complexes and their
 application as promising bioactive molecules and cellular bioimaging
 agents
;
_journal_issue 17
_journal_name_full 'New Journal of Chemistry'
_journal_page_first 6862
_journal_page_last 6871
_journal_paper_doi 10.1039/D0NJ01339K
_journal_volume 44
_journal_year 2020
_chemical_formula_moiety 'C36 H36 Au F6 N3 O2 P2 S'
_chemical_formula_sum 'C36 H36 Au F6 N3 O2 P2 S'
_chemical_formula_weight 947.64
_chemical_melting_point 136.0(10)
_chemical_name_systematic 'Mixed phosphine/thiocarbamoyloyrazoline Gold(I) complex'
_space_group_IT_number 14
_space_group_name_Hall '-P 2yn'
_space_group_name_H-M_alt 'P 1 21/n 1'
_symmetry_cell_setting monoclinic
_symmetry_Int_Tables_number 14
_symmetry_space_group_name_Hall '-P 2yn'
_symmetry_space_group_name_H-M 'P 1 21/n 1'
_atom_sites_solution_hydrogens geom
_audit_conform_dict_location ftp://ftp.iucr.org/pub/cif_core.dic
_audit_conform_dict_name cif_core.dic
_audit_conform_dict_version 2.4.3
_audit_creation_date 2016-09-30T16:03:45-00:00
_audit_creation_method 'WinGX routine CIF_UPDATE'
_audit_update_record
;
2019-10-16 deposited with the CCDC.	2020-04-02 downloaded from the CCDC.
;
_cell_angle_alpha 90
_cell_angle_beta 105.515(10)
_cell_angle_gamma 90
_cell_formula_units_Z 4
_cell_length_a 15.730(4)
_cell_length_b 14.896(5)
_cell_length_c 16.543(5)
_cell_measurement_reflns_used 9911
_cell_measurement_temperature 299(2)
_cell_measurement_theta_max 26.84
_cell_measurement_theta_min 2.49
_cell_measurement_wavelength 0.71073
_cell_volume 3735.0(19)
_computing_molecular_graphics 'Ortep for Windows (Farrugia, 2012)'
_computing_publication_material 'WinGX publication routines (Farrugia, 2012)'
_computing_structure_refinement 'SHELXL-2016/4 (Sheldrick, 2016)'
_diffrn_ambient_temperature 299(2)
_diffrn_measured_fraction_theta_full 0.997
_diffrn_measured_fraction_theta_max 0.993
_diffrn_measurement_device_type 'Bruker apex II'
_diffrn_radiation_probe x-ray
_diffrn_radiation_type MoK\a
_diffrn_radiation_wavelength 0.71073
_diffrn_reflns_av_R_equivalents 0.0408
_diffrn_reflns_av_unetI/netI 0.0416
_diffrn_reflns_Laue_measured_fraction_full 0.997
_diffrn_reflns_Laue_measured_fraction_max 0.993
_diffrn_reflns_limit_h_max 22
_diffrn_reflns_limit_h_min -22
_diffrn_reflns_limit_k_max 20
_diffrn_reflns_limit_k_min -20
_diffrn_reflns_limit_l_max 23
_diffrn_reflns_limit_l_min -22
_diffrn_reflns_number 53312
_diffrn_reflns_point_group_measured_fraction_full 0.997
_diffrn_reflns_point_group_measured_fraction_max 0.993
_diffrn_reflns_theta_full 25.242
_diffrn_reflns_theta_max 30.176
_diffrn_reflns_theta_min 2.495
_diffrn_standards_number 0
_exptl_absorpt_coefficient_mu 4.147
_exptl_absorpt_correction_T_max 26.41
_exptl_absorpt_correction_T_min 1.61
_exptl_absorpt_correction_type multi-scan
_exptl_crystal_colour colourless
_exptl_crystal_density_diffrn 1.685
_exptl_crystal_density_method 'not measured'
_exptl_crystal_description Block
_exptl_crystal_F_000 1872
_exptl_crystal_preparation Luminescent
_exptl_crystal_size_max 0.22
_exptl_crystal_size_mid 0.22
_exptl_crystal_size_min 0.14
_refine_diff_density_max 1.03
_refine_diff_density_min -0.647
_refine_diff_density_rms 0.11
_refine_ls_extinction_method none
_refine_ls_goodness_of_fit_ref 1.036
_refine_ls_hydrogen_treatment constr
_refine_ls_matrix_type full
_refine_ls_number_constraints 0
_refine_ls_number_parameters 462
_refine_ls_number_reflns 10998
_refine_ls_number_restraints 0
_refine_ls_restrained_S_all 1.036
_refine_ls_R_factor_all 0.0728
_refine_ls_R_factor_gt 0.0401
_refine_ls_shift/su_max 0.003
_refine_ls_shift/su_mean 0
_refine_ls_structure_factor_coef Fsqd
_refine_ls_weighting_details 'w=1/[\s^2^(Fo^2^)+(0.0516P)^2^+3.6782P] where P=(Fo^2^+2Fc^2^)/3'
_refine_ls_weighting_scheme calc
_refine_ls_wR_factor_gt 0.0958
_refine_ls_wR_factor_ref 0.1097
_reflns_Friedel_coverage 0
_reflns_number_gt 7722
_reflns_number_total 10998
_reflns_threshold_expression 'I > 2\s(I)'
_cod_data_source_file d0nj01339k2.cif
_cod_data_source_block shelx_CCDC2
_cod_depositor_comments
;
The following automatic conversions were performed:

data item '_chemical_melting_point' value '135-137' was changed to
'136.0(10)' -- the average value was taken and precision was
estimated.

Automatic conversion script
Id: cif_fix_values 7556 2019-12-06 15:28:31Z antanas 

 Adding full bibliography for 7059484--7059486.cif.

 Adding full bibliography for 7059484--7059486.cif.
;
_cod_original_cell_volume 3734.8(19)
_cod_original_sg_symbol_H-M 'P 21/n'
_cod_database_code 7059486

loop_
_symmetry_equiv_pos_as_xyz
'x, y, z'
'-x+1/2, y+1/2, -z+1/2'
'-x, -y, -z'
'x-1/2, -y-1/2, z-1/2'

loop_
_atom_site_label
_atom_site_type_symbol
_atom_site_fract_x
_atom_site_fract_y
_atom_site_fract_z
_atom_site_U_iso_or_equiv
_atom_site_adp_type
_atom_site_occupancy
_atom_site_site_symmetry_order
_atom_site_calc_flag
_atom_site_refinement_flags_posn
_atom_site_refinement_flags_adp
_atom_site_refinement_flags_occupancy
_atom_site_disorder_assembly
_atom_site_disorder_group
AU Au 0.38301(2) 0.50620(2) 0.61616(2) 0.04256(7) Uani 1 1 d . . . . .
P1 P 0.43735(7) 0.64245(7) 0.59629(7) 0.0432(2) Uani 1 1 d . . . . .
S1 S 0.35143(7) 0.36046(7) 0.64248(8) 0.0515(3) Uani 1 1 d . . . . .
P2 P 0.01042(8) 0.63093(10) 0.64222(8) 0.0592(3) Uani 1 1 d . . . . .
N2 N 0.2139(2) 0.2578(2) 0.6176(2) 0.0402(7) Uani 1 1 d . . . . .
N1 N 0.1232(2) 0.2382(2) 0.5951(2) 0.0433(8) Uani 1 1 d . . . . .
N3 N 0.1802(2) 0.4016(2) 0.5758(2) 0.0491(9) Uani 1 1 d . . . . .
H3A H 0.125277 0.387351 0.561014 0.059 Uiso 1 1 calc R U . . .
H3B H 0.196108 0.455821 0.569279 0.059 Uiso 1 1 calc R U . . .
C18 C 0.5562(3) 0.6436(3) 0.6397(3) 0.0439(9) Uani 1 1 d . . . . .
C30 C 0.3946(3) 0.7345(3) 0.6441(3) 0.0475(10) Uani 1 1 d . . . . .
C17 C 0.2397(3) 0.3410(3) 0.6081(2) 0.0388(8) Uani 1 1 d . . . . .
O1 O 0.3861(3) 0.0397(3) 0.3663(3) 0.0913(13) Uani 1 1 d . . . . .
C1 C 0.2996(2) 0.1467(3) 0.5624(3) 0.0441(9) Uani 1 1 d . . . . .
C24 C 0.4212(3) 0.6705(3) 0.4868(3) 0.0471(10) Uani 1 1 d . . . . .
C10 C 0.1159(3) 0.1559(3) 0.6143(3) 0.0450(9) Uani 1 1 d . . . . .
C29 C 0.4077(3) 0.6023(3) 0.4283(3) 0.0549(11) Uani 1 1 d . . . . .
H29 H 0.40111 0.543614 0.444876 0.066 Uiso 1 1 calc R U . . .
C9 C 0.2018(3) 0.1109(3) 0.6566(3) 0.0487(10) Uani 1 1 d . . . . .
H9A H 0.205941 0.051873 0.633228 0.058 Uiso 1 1 calc R U . . .
H9B H 0.209702 0.105617 0.716624 0.058 Uiso 1 1 calc R U . . .
C8 C 0.2687(3) 0.1763(3) 0.6365(3) 0.0428(9) Uani 1 1 d . . . . .
H8 H 0.318904 0.185569 0.685721 0.051 Uiso 1 1 calc R U . . .
C11 C 0.0292(3) 0.1113(3) 0.5965(3) 0.0504(11) Uani 1 1 d . . . . .
C2 C 0.2622(3) 0.1745(3) 0.4821(3) 0.0511(10) Uani 1 1 d . . . . .
H2 H 0.217722 0.217507 0.47217 0.061 Uiso 1 1 calc R U . . .
C35 C 0.3070(3) 0.7324(3) 0.6457(3) 0.0558(11) Uani 1 1 d . . . . .
H35 H 0.271861 0.683302 0.623664 0.067 Uiso 1 1 calc R U . . .
C19 C 0.6124(3) 0.6402(3) 0.5881(3) 0.0509(10) Uani 1 1 d . . . . .
H19 H 0.589299 0.642804 0.530229 0.061 Uiso 1 1 calc R U . . .
F3 F 0.0104(3) 0.6301(4) 0.5486(2) 0.143(2) Uani 1 1 d . . . . .
C20 C 0.7027(3) 0.6329(3) 0.6220(4) 0.0599(12) Uani 1 1 d . . . . .
H20 H 0.739791 0.6282 0.586802 0.072 Uiso 1 1 calc R U . . .
C3 C 0.2893(3) 0.1400(3) 0.4143(3) 0.0593(12) Uani 1 1 d . . . . .
H3 H 0.262648 0.159663 0.360106 0.071 Uiso 1 1 calc R U . . .
C6 C 0.3652(3) 0.0824(4) 0.5750(3) 0.0661(14) Uani 1 1 d . . . . .
H6 H 0.391992 0.062675 0.629147 0.079 Uiso 1 1 calc R U . . .
C23 C 0.5922(3) 0.6402(4) 0.7253(3) 0.0687(14) Uani 1 1 d . . . . .
H23 H 0.555756 0.640299 0.761285 0.082 Uiso 1 1 calc R U . . .
C28 C 0.4038(3) 0.6201(4) 0.3449(3) 0.0662(14) Uani 1 1 d . . . . .
H28 H 0.394912 0.573723 0.305921 0.079 Uiso 1 1 calc R U . . .
C4 C 0.3544(3) 0.0776(4) 0.4279(4) 0.0644(13) Uani 1 1 d . . . . .
C27 C 0.4130(4) 0.7061(5) 0.3207(3) 0.0746(16) Uani 1 1 d . . . . .
H27 H 0.409844 0.718443 0.264833 0.09 Uiso 1 1 calc R U . . .
C34 C 0.2721(4) 0.8033(4) 0.6801(3) 0.0723(15) Uani 1 1 d . . . . .
H34 H 0.213427 0.801716 0.681497 0.087 Uiso 1 1 calc R U . . .
C31 C 0.4455(4) 0.8077(3) 0.6772(4) 0.0767(16) Uani 1 1 d . . . . .
H31 H 0.504449 0.809926 0.676649 0.092 Uiso 1 1 calc R U . . .
C12 C 0.0217(4) 0.0254(3) 0.6221(4) 0.0652(14) Uani 1 1 d . . . . .
H12 H 0.071583 -0.005159 0.65252 0.078 Uiso 1 1 calc R U . . .
C16 C -0.0448(3) 0.1565(4) 0.5513(3) 0.0680(14) Uani 1 1 d . . . . .
H16 H -0.040026 0.215043 0.533394 0.082 Uiso 1 1 calc R U . . .
F4 F 0.1045(3) 0.5899(4) 0.6723(3) 0.153(2) Uani 1 1 d . . . . .
C5 C 0.3916(3) 0.0470(4) 0.5085(4) 0.0777(16) Uani 1 1 d . . . . .
H5 H 0.434436 0.002327 0.517944 0.093 Uiso 1 1 calc R U . . .
C25 C 0.4299(4) 0.7566(3) 0.4604(3) 0.0690(14) Uani 1 1 d . . . . .
H25 H 0.437768 0.803518 0.498802 0.083 Uiso 1 1 calc R U . . .
C26 C 0.4270(4) 0.7749(4) 0.3780(4) 0.0819(17) Uani 1 1 d . . . . .
H26 H 0.434509 0.833323 0.361438 0.098 Uiso 1 1 calc R U . . .
C33 C 0.3239(5) 0.8762(4) 0.7122(3) 0.0777(17) Uani 1 1 d . . . . .
H33 H 0.300027 0.924174 0.734652 0.093 Uiso 1 1 calc R U . . .
F2 F -0.0809(3) 0.6704(6) 0.6142(3) 0.201(4) Uani 1 1 d . . . . .
C13 C -0.0610(5) -0.0174(4) 0.6031(5) 0.084(2) Uani 1 1 d . . . . .
H13 H -0.066207 -0.075823 0.620936 0.1 Uiso 1 1 calc R U . . .
C32 C 0.4092(5) 0.8779(4) 0.7111(4) 0.0875(19) Uani 1 1 d . . . . .
H32 H 0.444037 0.926977 0.733591 0.105 Uiso 1 1 calc R U . . .
C21 C 0.7371(3) 0.6327(4) 0.7063(4) 0.0716(15) Uani 1 1 d . . . . .
H21 H 0.797881 0.629893 0.728943 0.086 Uiso 1 1 calc R U . . .
C22 C 0.6832(4) 0.6365(5) 0.7576(4) 0.0846(19) Uani 1 1 d . . . . .
H22 H 0.707384 0.636692 0.815418 0.102 Uiso 1 1 calc R U . . .
C14 C -0.1337(4) 0.0285(5) 0.5576(4) 0.0808(18) Uani 1 1 d . . . . .
H14 H -0.188516 0.000424 0.543655 0.097 Uiso 1 1 calc R U . . .
C15 C -0.1265(4) 0.1145(4) 0.5327(4) 0.0793(17) Uani 1 1 d . . . . .
H15 H -0.176619 0.145317 0.503129 0.095 Uiso 1 1 calc R U . . .
F1 F 0.0056(4) 0.6258(6) 0.7327(3) 0.211(4) Uani 1 1 d . . . . .
F5 F 0.0522(5) 0.7171(4) 0.6575(7) 0.286(5) Uani 1 1 d . . . . .
C7 C 0.3481(4) 0.0668(5) 0.2829(4) 0.096(2) Uani 1 1 d . . . . .
H7A H 0.376112 0.035429 0.246267 0.143 Uiso 1 1 calc R U . . .
H7B H 0.286244 0.053115 0.267533 0.143 Uiso 1 1 calc R U . . .
H7C H 0.35616 0.130248 0.278027 0.143 Uiso 1 1 calc R U . . .
F6 F -0.0210(9) 0.5379(6) 0.6261(7) 0.317(7) Uani 1 1 d . . . . .
O2 O 0.1791(3) 0.5836(3) 0.5174(3) 0.0921(13) Uani 1 1 d . . . . .
H2A H 0.134528 0.598078 0.530944 0.138 Uiso 1 1 calc R U . . .
C36 C 0.1713(5) 0.6100(7) 0.4355(4) 0.122(3) Uani 1 1 d . . . . .
H36A H 0.11008 0.618272 0.406915 0.183 Uiso 1 1 calc R U . . .
H36B H 0.19591 0.564592 0.407297 0.183 Uiso 1 1 calc R U . . .
H36C H 0.202383 0.665427 0.435432 0.183 Uiso 1 1 calc R U . . .

loop_
_atom_site_aniso_label
_atom_site_aniso_U_11
_atom_site_aniso_U_22
_atom_site_aniso_U_33
_atom_site_aniso_U_23
_atom_site_aniso_U_13
_atom_site_aniso_U_12
AU 0.04229(10) 0.03437(10) 0.05271(11) 0.00012(6) 0.01564(7) -0.01215(6)
P1 0.0430(6) 0.0334(5) 0.0550(6) -0.0001(4) 0.0164(5) -0.0107(4)
S1 0.0404(5) 0.0403(6) 0.0692(7) 0.0112(5) 0.0067(5) -0.0118(4)
P2 0.0539(7) 0.0763(9) 0.0440(7) 0.0028(6) 0.0070(5) -0.0072(6)
N2 0.0368(16) 0.0285(16) 0.053(2) 0.0021(14) 0.0088(14) -0.0088(13)
N1 0.0400(17) 0.0376(18) 0.052(2) 0.0001(15) 0.0123(15) -0.0120(14)
N3 0.0422(18) 0.0353(19) 0.066(2) 0.0108(17) 0.0081(16) -0.0058(15)
C18 0.041(2) 0.040(2) 0.051(2) 0.0004(18) 0.0124(18) -0.0146(17)
C30 0.053(2) 0.036(2) 0.056(2) 0.0008(18) 0.0171(19) -0.0042(18)
C17 0.043(2) 0.033(2) 0.040(2) -0.0010(16) 0.0099(16) -0.0102(16)
O1 0.087(3) 0.099(3) 0.104(4) -0.014(3) 0.055(3) 0.003(3)
C1 0.0346(19) 0.042(2) 0.054(2) 0.0049(18) 0.0087(17) -0.0100(16)
C24 0.046(2) 0.038(2) 0.055(3) 0.0034(18) 0.0108(19) -0.0078(18)
C10 0.052(2) 0.039(2) 0.047(2) 0.0003(17) 0.0181(19) -0.0141(18)
C29 0.062(3) 0.042(2) 0.061(3) -0.001(2) 0.017(2) -0.003(2)
C9 0.064(3) 0.030(2) 0.054(2) 0.0066(18) 0.019(2) -0.0073(19)
C8 0.044(2) 0.0284(19) 0.050(2) 0.0040(16) 0.0036(18) -0.0045(16)
C11 0.061(3) 0.045(2) 0.050(2) -0.0050(19) 0.023(2) -0.019(2)
C2 0.054(3) 0.035(2) 0.063(3) 0.0045(19) 0.013(2) 0.0008(18)
C35 0.058(3) 0.054(3) 0.056(3) -0.003(2) 0.018(2) 0.002(2)
C19 0.050(2) 0.051(3) 0.053(3) 0.004(2) 0.014(2) -0.012(2)
F3 0.125(3) 0.240(6) 0.069(3) 0.025(3) 0.033(2) 0.068(4)
C20 0.047(2) 0.052(3) 0.087(4) 0.010(2) 0.028(2) -0.002(2)
C3 0.070(3) 0.050(3) 0.057(3) -0.001(2) 0.017(2) -0.012(2)
C6 0.047(3) 0.080(4) 0.071(3) 0.018(3) 0.015(2) 0.018(2)
C23 0.060(3) 0.090(4) 0.058(3) 0.007(3) 0.019(2) -0.010(3)
C28 0.063(3) 0.074(4) 0.058(3) -0.005(3) 0.010(2) -0.001(3)
C4 0.053(3) 0.072(4) 0.078(4) -0.007(3) 0.033(3) -0.010(3)
C27 0.069(3) 0.099(5) 0.051(3) 0.012(3) 0.007(2) 0.003(3)
C34 0.075(4) 0.079(4) 0.068(3) 0.004(3) 0.028(3) 0.019(3)
C31 0.072(3) 0.044(3) 0.117(5) -0.023(3) 0.030(3) -0.011(2)
C12 0.079(4) 0.044(3) 0.081(4) -0.009(2) 0.038(3) -0.027(3)
C16 0.062(3) 0.069(3) 0.071(3) 0.006(3) 0.015(3) -0.022(3)
F4 0.117(3) 0.222(6) 0.108(3) -0.003(3) 0.007(3) 0.077(4)
C5 0.054(3) 0.084(4) 0.100(5) 0.007(3) 0.028(3) 0.022(3)
C25 0.090(4) 0.041(3) 0.068(3) 0.006(2) 0.009(3) -0.014(3)
C26 0.097(4) 0.070(4) 0.071(4) 0.027(3) 0.009(3) -0.012(3)
C33 0.122(5) 0.051(3) 0.065(3) 0.002(3) 0.034(3) 0.027(3)
F2 0.085(3) 0.408(11) 0.100(3) 0.007(4) 0.011(2) 0.104(5)
C13 0.101(5) 0.059(3) 0.106(5) -0.019(3) 0.054(4) -0.044(4)
C32 0.116(5) 0.047(3) 0.103(5) -0.023(3) 0.036(4) -0.008(3)
C21 0.043(3) 0.071(4) 0.093(4) 0.017(3) 0.006(3) -0.008(2)
C22 0.064(3) 0.120(6) 0.058(3) 0.010(3) -0.002(3) -0.009(3)
C14 0.071(4) 0.089(4) 0.090(4) -0.025(4) 0.034(3) -0.045(4)
C15 0.059(3) 0.097(5) 0.081(4) -0.002(3) 0.017(3) -0.028(3)
F1 0.186(5) 0.387(11) 0.071(3) 0.030(4) 0.049(3) 0.113(6)
F5 0.240(8) 0.117(5) 0.414(13) 0.009(6) -0.065(8) -0.093(5)
C7 0.092(5) 0.115(6) 0.091(5) -0.034(4) 0.046(4) -0.030(4)
F6 0.412(15) 0.151(6) 0.308(12) 0.041(7) -0.043(10) -0.158(9)
O2 0.075(3) 0.078(3) 0.121(4) 0.003(3) 0.023(2) 0.009(2)
C36 0.100(5) 0.194(10) 0.074(5) 0.002(5) 0.027(4) -0.016(6)

loop_
_atom_type_symbol
_atom_type_description
_atom_type_scat_dispersion_real
_atom_type_scat_dispersion_imag
_atom_type_scat_source
C C 0.0033 0.0016 'International Tables Vol C Tables 4.2.6.8 and 6.1.1.4'
H H 0 0 'International Tables Vol C Tables 4.2.6.8 and 6.1.1.4'
N N 0.0061 0.0033 'International Tables Vol C Tables 4.2.6.8 and 6.1.1.4'
F F 0.0171 0.0103 'International Tables Vol C Tables 4.2.6.8 and 6.1.1.4'
P P 0.1023 0.0942 'International Tables Vol C Tables 4.2.6.8 and 6.1.1.4'
S S 0.1246 0.1234 'International Tables Vol C Tables 4.2.6.8 and 6.1.1.4'
Au Au -2.0133 8.8022 'International Tables Vol C Tables 4.2.6.8 and 6.1.1.4'
O O 0.0106 0.006 'International Tables Vol C Tables 4.2.6.8 and 6.1.1.4'

loop_
_geom_angle_atom_site_label_1
_geom_angle_atom_site_label_2
_geom_angle_atom_site_label_3
_geom_angle
_geom_angle_site_symmetry_1
_geom_angle_site_symmetry_3
_geom_angle_publ_flag
P1 AU S1 170.65(4) . . ?
C30 P1 C24 107.2(2) . . ?
C30 P1 C18 106.6(2) . . ?
C24 P1 C18 104.33(19) . . ?
C30 P1 AU 114.82(14) . . ?
C24 P1 AU 113.31(14) . . ?
C18 P1 AU 109.91(14) . . ?
C17 S1 AU 110.50(14) . . ?
F5 P2 F6 172.4(7) . . ?
F5 P2 F2 93.4(5) . . ?
F6 P2 F2 93.8(6) . . ?
F5 P2 F1 90.7(5) . . ?
F6 P2 F1 91.6(6) . . ?
F2 P2 F1 91.6(3) . . ?
F5 P2 F3 93.5(5) . . ?
F6 P2 F3 84.3(5) . . ?
F2 P2 F3 87.2(2) . . ?
F1 P2 F3 175.7(4) . . ?
F5 P2 F4 86.7(4) . . ?
F6 P2 F4 86.1(6) . . ?
F2 P2 F4 179.2(3) . . ?
F1 P2 F4 87.6(3) . . ?
F3 P2 F4 93.6(2) . . ?
C17 N2 N1 118.9(3) . . ?
C17 N2 C8 127.9(3) . . ?
N1 N2 C8 112.3(3) . . ?
C10 N1 N2 106.6(3) . . ?
C23 C18 C19 118.5(4) . . ?
C23 C18 P1 120.2(3) . . ?
C19 C18 P1 121.1(3) . . ?
C31 C30 C35 119.1(5) . . ?
C31 C30 P1 122.1(4) . . ?
C35 C30 P1 118.7(3) . . ?
N3 C17 N2 119.1(3) . . ?
N3 C17 S1 125.1(3) . . ?
N2 C17 S1 115.8(3) . . ?
C4 O1 C7 117.9(5) . . ?
C2 C1 C6 117.8(4) . . ?
C2 C1 C8 123.8(4) . . ?
C6 C1 C8 118.2(4) . . ?
C25 C24 C29 118.4(4) . . ?
C25 C24 P1 122.3(4) . . ?
C29 C24 P1 119.1(3) . . ?
N1 C10 C11 121.5(4) . . ?
N1 C10 C9 114.4(4) . . ?
C11 C10 C9 124.1(4) . . ?
C24 C29 C28 120.8(5) . . ?
C10 C9 C8 101.5(3) . . ?
N2 C8 C1 111.6(3) . . ?
N2 C8 C9 99.9(3) . . ?
C1 C8 C9 112.4(3) . . ?
C12 C11 C16 119.7(5) . . ?
C12 C11 C10 120.9(5) . . ?
C16 C11 C10 119.3(4) . . ?
C1 C2 C3 121.6(4) . . ?
C34 C35 C30 119.8(5) . . ?
C20 C19 C18 120.6(4) . . ?
C21 C20 C19 120.0(5) . . ?
C4 C3 C2 119.8(5) . . ?
C5 C6 C1 121.1(5) . . ?
C18 C23 C22 119.7(5) . . ?
C27 C28 C29 119.5(5) . . ?
C3 C4 O1 124.6(5) . . ?
C3 C4 C5 119.4(5) . . ?
O1 C4 C5 116.0(5) . . ?
C28 C27 C26 120.6(5) . . ?
C33 C34 C35 120.2(5) . . ?
C30 C31 C32 120.0(5) . . ?
C11 C12 C13 120.5(6) . . ?
C11 C16 C15 119.8(5) . . ?
C6 C5 C4 120.2(5) . . ?
C24 C25 C26 121.2(5) . . ?
C27 C26 C25 119.5(5) . . ?
C32 C33 C34 119.9(5) . . ?
C14 C13 C12 118.9(6) . . ?
C33 C32 C31 120.9(6) . . ?
C20 C21 C22 120.1(5) . . ?
C21 C22 C23 121.0(5) . . ?
C15 C14 C13 120.7(5) . . ?
C14 C15 C16 120.3(6) . . ?

loop_
_geom_bond_atom_site_label_1
_geom_bond_atom_site_label_2
_geom_bond_distance
_geom_bond_site_symmetry_2
_geom_bond_publ_flag
AU P1 2.2601(12) . ?
AU S1 2.2946(12) . ?
P1 C30 1.801(5) . ?
P1 C24 1.810(4) . ?
P1 C18 1.814(4) . ?
S1 C17 1.722(4) . ?
P2 F5 1.433(6) . ?
P2 F6 1.471(7) . ?
P2 F2 1.507(4) . ?
P2 F1 1.520(5) . ?
P2 F3 1.549(4) . ?
P2 F4 1.554(4) . ?
N2 C17 1.327(5) . ?
N2 N1 1.405(4) . ?
N2 C8 1.474(5) . ?
N1 C10 1.279(5) . ?
N3 C17 1.307(5) . ?
C18 C23 1.379(6) . ?
C18 C19 1.384(6) . ?
C30 C31 1.377(6) . ?
C30 C35 1.385(6) . ?
O1 C4 1.370(6) . ?
O1 C7 1.408(8) . ?
C1 C2 1.366(6) . ?
C1 C6 1.382(6) . ?
C1 C8 1.501(6) . ?
C24 C25 1.374(6) . ?
C24 C29 1.380(6) . ?
C10 C11 1.474(6) . ?
C10 C9 1.503(6) . ?
C29 C28 1.390(7) . ?
C9 C8 1.535(5) . ?
C11 C12 1.364(7) . ?
C11 C16 1.380(7) . ?
C2 C3 1.399(7) . ?
C35 C34 1.381(7) . ?
C19 C20 1.385(6) . ?
C20 C21 1.354(7) . ?
C3 C4 1.357(7) . ?
C6 C5 1.380(8) . ?
C23 C22 1.388(7) . ?
C28 C27 1.361(8) . ?
C4 C5 1.382(8) . ?
C27 C26 1.373(8) . ?
C34 C33 1.376(8) . ?
C31 C32 1.381(8) . ?
C12 C13 1.405(8) . ?
C16 C15 1.388(7) . ?
C25 C26 1.378(8) . ?
C33 C32 1.346(9) . ?
C13 C14 1.372(10) . ?
C21 C22 1.352(8) . ?
C14 C15 1.360(9) . ?
O2 C36 1.385(8) . ?
